data_7036905
loop_
_publ_author_name
'Coe, Benjamin J.'
'Helliwell, Madeleine'
'Raftery, James'
'S\'anchez, Sergio'
'Peers, Martyn K.'
'Scrutton, Nigel S.'

_publ_section_title
;
 Cyclometalated Ir(iii) complexes of deprotonated N-methylbipyridinium
 ligands: effects of quaternised N centre position on luminescence.
;
_journal_issue 47
_journal_name_full 'Dalton transactions (Cambridge, England : 2003)'
_journal_page_first 20392
_journal_page_last 20405
_journal_paper_doi 10.1039/c5dt03753k
_journal_volume 44
_journal_year 2015
_chemical_formula_moiety 'C40 H44 Ir N6, 3(F6 P), 4(C2 H3 N)'
_chemical_formula_sum 'C48 H56 F18 Ir N10 P3'
_chemical_formula_weight 1400.14
_chemical_name_systematic
; 
 ? 
;
_space_group_IT_number 2
_symmetry_cell_setting triclinic
_symmetry_space_group_name_Hall '-P 1'
_symmetry_space_group_name_H-M 'P -1'
_atom_sites_solution_hydrogens geom
_atom_sites_solution_primary direct
_atom_sites_solution_secondary difmap
_audit_creation_method SHELXL-97
_audit_update_record
;
2015-09-25 deposited with the CCDC.
2015-10-16 downloaded from the CCDC.
;
_cell_angle_alpha 98.396(3)
_cell_angle_beta 101.854(3)
_cell_angle_gamma 97.282(2)
_cell_formula_units_Z 2
_cell_length_a 12.2738(19)
_cell_length_b 12.369(2)
_cell_length_c 19.218(3)
_cell_measurement_reflns_used 937
_cell_measurement_temperature 100(2)
_cell_measurement_theta_max 26.44
_cell_measurement_theta_min 2.54
_cell_volume 2787.5(8)
_computing_cell_refinement 'Bruker SMART'
_computing_data_collection 'Bruker SMART'
_computing_data_reduction 'Bruker SAINT'
_computing_molecular_graphics 'Bruker SHELXTL'
_computing_publication_material 'Bruker SHELXTL'
_computing_structure_refinement 'SHELXL-97 (Sheldrick, 1997)'
_computing_structure_solution 'SHELXS-97 (Sheldrick, 1990)'
_diffrn_ambient_temperature 100(2)
_diffrn_measured_fraction_theta_full 0.972
_diffrn_measured_fraction_theta_max 0.972
_diffrn_measurement_device_type 'CCD area detector'
_diffrn_measurement_method 'phi and omega scans'
_diffrn_radiation_monochromator graphite
_diffrn_radiation_source 'fine-focus sealed tube'
_diffrn_radiation_type MoK\a
_diffrn_radiation_wavelength 0.71073
_diffrn_reflns_av_R_equivalents 0.0196
_diffrn_reflns_av_sigmaI/netI 0.0380
_diffrn_reflns_limit_h_max 14
_diffrn_reflns_limit_h_min -15
_diffrn_reflns_limit_k_max 15
_diffrn_reflns_limit_k_min -15
_diffrn_reflns_limit_l_max 24
_diffrn_reflns_limit_l_min -12
_diffrn_reflns_number 16345
_diffrn_reflns_theta_full 26.44
_diffrn_reflns_theta_max 26.44
_diffrn_reflns_theta_min 1.69
_exptl_absorpt_coefficient_mu 2.586
_exptl_absorpt_correction_T_max 1.0000
_exptl_absorpt_correction_T_min 0.7245
_exptl_absorpt_correction_type multi-scan
_exptl_absorpt_process_details SADABS
_exptl_crystal_colour yellow
_exptl_crystal_density_diffrn 1.668
_exptl_crystal_density_method 'not measured'
_exptl_crystal_description plate
_exptl_crystal_F_000 1396
_exptl_crystal_size_max 0.45
_exptl_crystal_size_mid 0.40
_exptl_crystal_size_min 0.10
_refine_diff_density_max 1.726
_refine_diff_density_min -1.258
_refine_diff_density_rms 0.112
_refine_ls_extinction_method none
_refine_ls_goodness_of_fit_ref 1.025
_refine_ls_hydrogen_treatment constr
_refine_ls_matrix_type full
_refine_ls_number_parameters 844
_refine_ls_number_reflns 11170
_refine_ls_number_restraints 285
_refine_ls_restrained_S_all 1.070
_refine_ls_R_factor_all 0.0337
_refine_ls_R_factor_gt 0.0311
_refine_ls_shift/su_max 0.010
_refine_ls_shift/su_mean 0.000
_refine_ls_structure_factor_coef Fsqd
_refine_ls_weighting_details 'calc w=1/[\s^2^(Fo^2^)+(0.0448P)^2^+3.4512P] where P=(Fo^2^+2Fc^2^)/3'
_refine_ls_weighting_scheme calc
_refine_ls_wR_factor_gt 0.0765
_refine_ls_wR_factor_ref 0.0780
_reflns_number_gt 10511
_reflns_number_total 11170
_reflns_threshold_expression >2sigma(I)
_cod_data_source_file c5dt03753k2.cif
_cod_data_source_block s3627
_cod_depositor_comments
;
The following automatic conversions were performed:

'_symmetry_cell_setting' value 'Triclinic' changed to 'triclinic'
according to
/usr/data/users/saulius/crontab/automatic-downloads/rss-feeds/RSC/lib/dictionaries/cif_core.dic
dictionary named 'cif_core.dic' version 2.4.2 from 2011-04-26.

Automatic conversion script
Id: cif_fix_values 3271 2015-04-21 07:52:19Z andrius 

 Adding full bibliography for 7036902--7036907.cif.
;
_cod_original_cell_volume 2787.3(8)
_cod_original_sg_symbol_Hall -P1
_cod_original_sg_symbol_H-M P-1
_cod_database_code 7036905

loop_
_symmetry_equiv_pos_as_xyz
'x, y, z'
'-x, -y, -z'

loop_
_atom_site_label
_atom_site_type_symbol
_atom_site_fract_x
_atom_site_fract_y
_atom_site_fract_z
_atom_site_U_iso_or_equiv
_atom_site_adp_type
_atom_site_occupancy
_atom_site_symmetry_multiplicity
_atom_site_calc_flag
_atom_site_refinement_flags
_atom_site_disorder_assembly
_atom_site_disorder_group
Ir1 Ir 0.254910(10) 0.279731(10) 0.232364(7) 0.01190(5) Uani 1 1 d . . .
N1 N 0.3652(2) 0.1744(2) 0.21351(16) 0.0143(6) Uani 1 1 d . . .
N2 N 0.4905(2) 0.2161(2) 0.40738(16) 0.0189(6) Uani 1 1 d . . .
N3 N 0.1420(2) 0.3773(2) 0.25860(16) 0.0155(6) Uani 1 1 d . . .
N4 N -0.0447(2) 0.1335(2) 0.27733(16) 0.0169(6) Uani 1 1 d . . .
N5 N 0.3539(2) 0.4050(2) 0.19646(16) 0.0146(6) Uani 1 1 d . . .
N6 N 0.1699(2) 0.2706(2) 0.12376(16) 0.0145(6) Uani 1 1 d . . .
C1 C 0.3649(3) 0.1244(3) 0.14684(19) 0.0173(7) Uani 1 1 d . . .
H1 H 0.3090 0.1355 0.1075 0.021 Uiso 1 1 calc R . .
C2 C 0.4428(3) 0.0574(3) 0.1329(2) 0.0187(7) Uani 1 1 d . . .
H2 H 0.4405 0.0225 0.0851 0.022 Uiso 1 1 calc R . .
C3 C 0.5237(3) 0.0428(3) 0.1903(2) 0.0214(8) Uani 1 1 d . . .
H3 H 0.5792 -0.0016 0.1823 0.026 Uiso 1 1 calc R . .
C4 C 0.5244(3) 0.0929(3) 0.2601(2) 0.0198(7) Uani 1 1 d . . .
H4 H 0.5800 0.0823 0.2998 0.024 Uiso 1 1 calc R . .
C5 C 0.4428(3) 0.1593(3) 0.27174(19) 0.0153(7) Uani 1 1 d . . .
C6 C 0.4291(3) 0.2218(3) 0.33999(19) 0.0154(7) Uani 1 1 d . . .
C7 C 0.3458(3) 0.2915(3) 0.33262(18) 0.0148(7) Uani 1 1 d . . .
C8 C 0.3350(3) 0.3577(3) 0.3958(2) 0.0188(7) Uani 1 1 d . . .
H8 H 0.2797 0.4051 0.3928 0.023 Uiso 1 1 calc R . .
C9 C 0.4032(3) 0.3556(3) 0.4622(2) 0.0221(8) Uani 1 1 d . . .
H9 H 0.3975 0.4033 0.5044 0.027 Uiso 1 1 calc R . .
C10 C 0.4796(3) 0.2829(3) 0.4662(2) 0.0224(8) Uani 1 1 d . . .
H10 H 0.5258 0.2800 0.5119 0.027 Uiso 1 1 calc R . .
C11 C 0.5705(3) 0.1372(4) 0.4205(2) 0.0273(9) Uani 1 1 d . . .
H11A H 0.6392 0.1619 0.4048 0.041 Uiso 1 1 calc R . .
H11B H 0.5355 0.0634 0.3931 0.041 Uiso 1 1 calc R . .
H11C H 0.5897 0.1341 0.4721 0.041 Uiso 1 1 calc R . .
C12 C 0.1619(3) 0.4881(3) 0.26637(19) 0.0181(7) Uani 1 1 d . . .
H12 H 0.2345 0.5232 0.2646 0.022 Uiso 1 1 calc R . .
C13 C 0.0814(3) 0.5530(3) 0.2768(2) 0.0248(8) Uani 1 1 d . . .
H13 H 0.0990 0.6315 0.2852 0.030 Uiso 1 1 calc R . .
C14 C -0.0253(4) 0.5007(3) 0.2748(3) 0.0307(9) Uani 1 1 d . . .
H14 H -0.0844 0.5427 0.2777 0.037 Uiso 1 1 calc R . .
C15 C -0.0462(3) 0.3865(3) 0.2684(2) 0.0280(9) Uani 1 1 d . . .
H15 H -0.1197 0.3503 0.2673 0.034 Uiso 1 1 calc R . .
C16 C 0.0397(3) 0.3245(3) 0.26350(19) 0.0171(7) Uani 1 1 d . . .
C17 C 0.0412(3) 0.2045(3) 0.26429(18) 0.0147(7) Uani 1 1 d . . .
C18 C 0.1406(3) 0.1670(3) 0.25422(18) 0.0154(7) Uani 1 1 d . . .
C19 C 0.1498(3) 0.0564(3) 0.25923(19) 0.0178(7) Uani 1 1 d . . .
H19 H 0.2170 0.0292 0.2535 0.021 Uiso 1 1 calc R . .
C20 C 0.0623(3) -0.0131(3) 0.2723(2) 0.0200(7) Uani 1 1 d . . .
H20 H 0.0686 -0.0881 0.2755 0.024 Uiso 1 1 calc R . .
C21 C -0.0339(3) 0.0274(3) 0.2807(2) 0.0204(7) Uani 1 1 d . . .
H21 H -0.0946 -0.0208 0.2892 0.024 Uiso 1 1 calc R . .
C22 C -0.1518(3) 0.1667(3) 0.2900(2) 0.0245(8) Uani 1 1 d . . .
H22A H -0.1972 0.1046 0.3027 0.037 Uiso 1 1 calc R . .
H22B H -0.1938 0.1872 0.2460 0.037 Uiso 1 1 calc R . .
H22C H -0.1353 0.2301 0.3297 0.037 Uiso 1 1 calc R . .
C23 C 0.4503(3) 0.4674(3) 0.2357(2) 0.0185(7) Uani 1 1 d . . .
H23 H 0.4818 0.4515 0.2818 0.022 Uiso 1 1 calc R . .
C24 C 0.5055(3) 0.5539(3) 0.2118(2) 0.0202(7) Uani 1 1 d . . .
H24 H 0.5741 0.5955 0.2412 0.024 Uiso 1 1 calc R . .
C25 C 0.4617(3) 0.5806(3) 0.1451(2) 0.0183(7) Uani 1 1 d . . .
C26 C 0.3636(3) 0.5130(3) 0.10377(19) 0.0158(7) Uani 1 1 d . . .
H26 H 0.3319 0.5268 0.0571 0.019 Uiso 1 1 calc R . .
C27 C 0.3112(3) 0.4261(3) 0.12920(19) 0.0145(7) Uani 1 1 d . . .
C28 C 0.2073(3) 0.3502(3) 0.08819(18) 0.0137(6) Uani 1 1 d . . .
C29 C 0.1522(3) 0.3560(3) 0.01866(19) 0.0152(7) Uani 1 1 d . . .
H29 H 0.1804 0.4119 -0.0051 0.018 Uiso 1 1 calc R . .
C30 C 0.0552(3) 0.2803(3) -0.01699(19) 0.0161(7) Uani 1 1 d . . .
C31 C 0.0210(3) 0.1981(3) 0.01980(19) 0.0174(7) Uani 1 1 d . . .
H31 H -0.0426 0.1431 -0.0029 0.021 Uiso 1 1 calc R . .
C32 C 0.0786(3) 0.1959(3) 0.0887(2) 0.0167(7) Uani 1 1 d . . .
H32 H 0.0528 0.1393 0.1127 0.020 Uiso 1 1 calc R . .
C33 C 0.5159(3) 0.6801(3) 0.1178(2) 0.0214(8) Uani 1 1 d . . .
C34 C 0.6191(4) 0.7453(3) 0.1739(2) 0.0298(9) Uani 1 1 d . . .
H34A H 0.5962 0.7736 0.2181 0.045 Uiso 1 1 calc R . .
H34B H 0.6524 0.8074 0.1546 0.045 Uiso 1 1 calc R . .
H34C H 0.6749 0.6965 0.1850 0.045 Uiso 1 1 calc R . .
C35 C 0.5538(3) 0.6393(3) 0.0485(2) 0.0260(8) Uani 1 1 d . . .
H35A H 0.5899 0.7027 0.0317 0.039 Uiso 1 1 calc R . .
H35B H 0.4880 0.6008 0.0111 0.039 Uiso 1 1 calc R . .
H35C H 0.6077 0.5883 0.0585 0.039 Uiso 1 1 calc R . .
C36 C 0.4281(3) 0.7566(3) 0.1014(2) 0.0261(8) Uani 1 1 d . . .
H36A H 0.4048 0.7835 0.1458 0.039 Uiso 1 1 calc R . .
H36B H 0.3622 0.7153 0.0651 0.039 Uiso 1 1 calc R . .
H36C H 0.4612 0.8196 0.0829 0.039 Uiso 1 1 calc R . .
C37 C -0.0076(3) 0.2880(3) -0.09215(19) 0.0172(7) Uani 1 1 d . . .
C38 C -0.1088(3) 0.1942(3) -0.1213(2) 0.0234(8) Uani 1 1 d . . .
H38A H -0.0825 0.1226 -0.1224 0.035 Uiso 1 1 calc R . .
H38B H -0.1464 0.2010 -0.1703 0.035 Uiso 1 1 calc R . .
H38C H -0.1621 0.1992 -0.0899 0.035 Uiso 1 1 calc R . .
C39 C -0.0528(3) 0.3990(3) -0.0885(2) 0.0244(8) Uani 1 1 d . . .
H39A H -0.1015 0.4030 -0.0540 0.037 Uiso 1 1 calc R . .
H39B H -0.0962 0.4042 -0.1365 0.037 Uiso 1 1 calc R . .
H39C H 0.0107 0.4604 -0.0728 0.037 Uiso 1 1 calc R . .
C40 C 0.0739(3) 0.2824(3) -0.1433(2) 0.0210(7) Uani 1 1 d . . .
H40A H 0.1335 0.3473 -0.1282 0.032 Uiso 1 1 calc R . .
H40B H 0.0323 0.2813 -0.1927 0.032 Uiso 1 1 calc R . .
H40C H 0.1077 0.2149 -0.1413 0.032 Uiso 1 1 calc R . .
P2 P 0.73187(9) 0.44004(9) 0.39511(6) 0.0254(2) Uani 1 1 d . . .
F7 F 0.8562(2) 0.4102(2) 0.40072(14) 0.0358(6) Uani 1 1 d . . .
F8 F 0.7171(2) 0.3765(2) 0.45996(14) 0.0407(6) Uani 1 1 d . . .
F9 F 0.6817(2) 0.3272(2) 0.33797(14) 0.0376(6) Uani 1 1 d . . .
F10 F 0.60729(19) 0.4679(2) 0.38906(13) 0.0339(6) Uani 1 1 d . . .
F11 F 0.7450(2) 0.5017(2) 0.32875(14) 0.0371(6) Uani 1 1 d . . .
F12 F 0.7817(2) 0.5518(2) 0.45120(15) 0.0389(6) Uani 1 1 d . . .
P3 P 0.77209(8) 0.00934(8) 0.07199(5) 0.01939(19) Uani 1 1 d D . .
F13 F 0.64394(19) 0.0318(2) 0.05730(13) 0.0330(5) Uani 1 1 d D . .
F14 F 0.78127(19) 0.03628(19) -0.00563(12) 0.0284(5) Uani 1 1 d D . .
F15 F 0.81514(19) 0.13742(17) 0.10725(13) 0.0265(5) Uani 1 1 d D . .
F16 F 0.89985(18) -0.01241(18) 0.08722(13) 0.0281(5) Uani 1 1 d D . .
F17 F 0.76226(19) -0.01686(19) 0.15009(12) 0.0287(5) Uani 1 1 d D . .
F18 F 0.7289(2) -0.11845(18) 0.03702(14) 0.0327(5) Uani 1 1 d D . .
P1 P 0.36624(13) 0.80585(11) 0.33963(7) 0.0467(3) Uani 0.772(4) 1 d PDU A 1
F1 F 0.2900(5) 0.7317(4) 0.2660(2) 0.0712(14) Uani 0.772(4) 1 d PDU A 1
F2 F 0.2821(4) 0.7823(4) 0.3873(3) 0.0692(14) Uani 0.772(4) 1 d PDU A 1
F3 F 0.4145(4) 0.6917(3) 0.3545(2) 0.0528(11) Uani 0.772(4) 1 d PDU A 1
F4 F 0.4598(4) 0.8684(4) 0.4107(2) 0.0456(11) Uani 0.772(4) 1 d PDU A 1
F5 F 0.4652(4) 0.8251(4) 0.2946(2) 0.0550(11) Uani 0.772(4) 1 d PDU A 1
F6 F 0.3313(4) 0.9152(4) 0.3226(3) 0.0746(15) Uani 0.772(4) 1 d PDU A 1
P1T P 0.36624(13) 0.80585(11) 0.33963(7) 0.0467(3) Uani 0.228(4) 1 d PDU A 2
F1T F 0.2200(9) 0.8033(9) 0.3052(8) 0.059(3) Uani 0.228(4) 1 d PDU A 2
F2T F 0.3347(13) 0.9234(11) 0.3907(9) 0.082(4) Uani 0.228(4) 1 d PDU A 2
F3T F 0.3762(15) 0.8914(12) 0.2858(8) 0.070(4) Uani 0.228(4) 1 d PDU A 2
F4T F 0.4775(11) 0.8416(17) 0.3885(10) 0.075(4) Uani 0.228(4) 1 d PDU A 2
F5T F 0.3484(17) 0.7043(11) 0.2886(10) 0.087(4) Uani 0.228(4) 1 d PDU A 2
F6T F 0.3134(14) 0.7389(16) 0.3948(9) 0.077(4) Uani 0.228(4) 1 d PDU A 2
N1S N 0.7581(4) 0.4326(3) 0.0759(2) 0.0443(10) Uani 1 1 d . . .
C1S C 0.7053(4) 0.3787(3) 0.1037(2) 0.0324(9) Uani 1 1 d . . .
C2S C 0.6356(4) 0.3085(4) 0.1380(3) 0.0398(11) Uani 1 1 d . . .
H2S1 H 0.5558 0.3113 0.1187 0.060 Uiso 1 1 calc R . .
H2S2 H 0.6548 0.3351 0.1903 0.060 Uiso 1 1 calc R . .
H2S3 H 0.6492 0.2320 0.1280 0.060 Uiso 1 1 calc R . .
N2S N 0.2738(5) 0.0379(5) 0.6404(4) 0.0298(15) Uani 0.573(5) 1 d P B 1
C3S C 0.2851(6) 0.1261(6) 0.6299(4) 0.0244(15) Uani 0.573(5) 1 d P B 1
C4S C 0.2965(4) 0.2436(4) 0.6170(3) 0.0400(11) Uani 0.573(5) 1 d P B 1
H4S1 H 0.2550 0.2455 0.5680 0.060 Uiso 0.573(5) 1 calc PR B 1
H4S2 H 0.3764 0.2731 0.6225 0.060 Uiso 0.573(5) 1 calc PR B 1
H4S3 H 0.2657 0.2889 0.6522 0.060 Uiso 0.573(5) 1 calc PR B 1
N2T N 0.1130(11) 0.2240(8) 0.6742(6) 0.050(3) Uani 0.427(5) 1 d P B 2
C3T C 0.1907(10) 0.2358(9) 0.6490(6) 0.040(3) Uani 0.427(5) 1 d P B 2
C4T C 0.2965(4) 0.2436(4) 0.6170(3) 0.0400(11) Uani 0.427(5) 1 d P B 2
H4T1 H 0.3331 0.1787 0.6236 0.060 Uiso 0.427(5) 1 calc PR B 2
H4T2 H 0.3492 0.3110 0.6419 0.060 Uiso 0.427(5) 1 calc PR B 2
H4T3 H 0.2744 0.2462 0.5654 0.060 Uiso 0.427(5) 1 calc PR B 2
N3S N 0.0326(7) 0.2084(6) 0.6433(5) 0.0430(19) Uani 0.573(5) 1 d P B 3
C5S C -0.0008(6) 0.2528(7) 0.5993(5) 0.0353(19) Uani 0.573(5) 1 d P B 3
C6S C -0.0420(5) 0.3236(6) 0.5424(3) 0.0608(16) Uani 0.573(5) 1 d P B 3
H6S1 H -0.1093 0.3523 0.5521 0.091 Uiso 0.573(5) 1 calc PR B 3
H6S2 H -0.0605 0.2780 0.4941 0.091 Uiso 0.573(5) 1 calc PR B 3
H6S3 H 0.0177 0.3857 0.5449 0.091 Uiso 0.573(5) 1 calc PR B 3
N3T N 0.0462(11) 0.2244(11) 0.4458(6) 0.059(3) Uani 0.427(5) 1 d P B 4
C5T C 0.0075(11) 0.2756(12) 0.4874(7) 0.050(3) Uani 0.427(5) 1 d P B 4
C6T C -0.0420(5) 0.3236(6) 0.5424(3) 0.0608(16) Uani 0.427(5) 1 d P B 4
H6T1 H -0.1242 0.3029 0.5276 0.091 Uiso 0.427(5) 1 calc PR B 4
H6T2 H -0.0219 0.4045 0.5504 0.091 Uiso 0.427(5) 1 calc PR B 4
H6T3 H -0.0141 0.2968 0.5872 0.091 Uiso 0.427(5) 1 calc PR B 4
N4S N 0.1061(11) 0.1725(11) 0.4385(5) 0.080(3) Uani 0.573(5) 1 d P B 5
C7S C 0.1158(12) 0.0878(11) 0.4484(6) 0.072(4) Uani 0.573(5) 1 d P B 5
C8S C 0.1096(13) -0.0249(11) 0.4582(7) 0.082(3) Uani 0.573(5) 1 d P B 5
H8S1 H 0.1101 -0.0289 0.5088 0.123 Uiso 0.573(5) 1 calc PR B 5
H8S2 H 0.1745 -0.0546 0.4454 0.123 Uiso 0.573(5) 1 calc PR B 5
H8S3 H 0.0398 -0.0686 0.4272 0.123 Uiso 0.573(5) 1 calc PR B 5
N4T N 0.1969(11) -0.0286(10) 0.5787(7) 0.062(4) Uani 0.427(5) 1 d P B 6
C7T C 0.2056(11) -0.0077(10) 0.5236(8) 0.049(3) Uani 0.427(5) 1 d P B 6
C8T C 0.2292(18) 0.0246(15) 0.4551(9) 0.082(3) Uani 0.427(5) 1 d P B 6
H8T1 H 0.1965 0.0910 0.4465 0.123 Uiso 0.427(5) 1 calc PR B 6
H8T2 H 0.1955 -0.0361 0.4146 0.123 Uiso 0.427(5) 1 calc PR B 6
H8T3 H 0.3109 0.0399 0.4597 0.123 Uiso 0.427(5) 1 calc PR B 6

loop_
_atom_site_aniso_label
_atom_site_aniso_U_11
_atom_site_aniso_U_22
_atom_site_aniso_U_33
_atom_site_aniso_U_23
_atom_site_aniso_U_13
_atom_site_aniso_U_12
Ir1 0.01341(7) 0.01065(7) 0.01209(7) 0.00099(5) 0.00378(5) 0.00339(5)
N1 0.0161(14) 0.0111(13) 0.0167(15) 0.0025(11) 0.0056(11) 0.0031(11)
N2 0.0198(15) 0.0207(15) 0.0173(15) 0.0039(12) 0.0046(12) 0.0057(12)
N3 0.0223(15) 0.0133(13) 0.0136(14) 0.0035(11) 0.0067(12) 0.0073(11)
N4 0.0170(14) 0.0169(14) 0.0174(15) 0.0021(12) 0.0059(12) 0.0030(11)
N5 0.0158(14) 0.0123(13) 0.0161(15) 0.0008(11) 0.0047(11) 0.0038(11)
N6 0.0151(13) 0.0124(13) 0.0161(15) 0.0003(11) 0.0053(11) 0.0027(11)
C1 0.0204(17) 0.0157(16) 0.0154(17) -0.0002(13) 0.0050(14) 0.0032(13)
C2 0.0215(17) 0.0171(17) 0.0168(18) -0.0031(14) 0.0071(14) 0.0039(14)
C3 0.0220(18) 0.0178(17) 0.026(2) 0.0009(15) 0.0078(15) 0.0073(14)
C4 0.0206(18) 0.0193(17) 0.0198(18) 0.0020(14) 0.0032(14) 0.0088(14)
C5 0.0169(16) 0.0107(15) 0.0176(17) 0.0012(13) 0.0044(14) 0.0008(13)
C6 0.0159(16) 0.0139(16) 0.0171(17) 0.0039(13) 0.0040(13) 0.0032(13)
C7 0.0179(16) 0.0123(15) 0.0131(16) -0.0009(13) 0.0049(13) -0.0006(13)
C8 0.0187(17) 0.0198(17) 0.0186(18) 0.0005(14) 0.0071(14) 0.0052(14)
C9 0.0251(19) 0.0249(19) 0.0153(18) -0.0034(15) 0.0066(15) 0.0047(15)
C10 0.0232(18) 0.029(2) 0.0141(18) 0.0026(15) 0.0023(15) 0.0053(15)
C11 0.030(2) 0.037(2) 0.0179(19) 0.0072(17) 0.0027(16) 0.0205(18)
C12 0.0203(17) 0.0168(17) 0.0188(18) 0.0047(14) 0.0064(14) 0.0042(14)
C13 0.036(2) 0.0172(17) 0.026(2) 0.0069(15) 0.0137(17) 0.0113(16)
C14 0.032(2) 0.027(2) 0.045(3) 0.0136(19) 0.021(2) 0.0190(17)
C15 0.025(2) 0.025(2) 0.042(2) 0.0130(18) 0.0160(18) 0.0098(16)
C16 0.0197(17) 0.0159(16) 0.0168(17) 0.0034(13) 0.0056(14) 0.0040(13)
C17 0.0178(16) 0.0136(16) 0.0129(16) 0.0011(13) 0.0051(13) 0.0029(13)
C18 0.0176(16) 0.0162(16) 0.0121(16) 0.0029(13) 0.0027(13) 0.0022(13)
C19 0.0208(17) 0.0170(17) 0.0164(17) 0.0024(14) 0.0055(14) 0.0051(14)
C20 0.0281(19) 0.0116(16) 0.0206(19) 0.0034(14) 0.0060(15) 0.0035(14)
C21 0.0234(18) 0.0173(17) 0.0207(19) 0.0042(14) 0.0070(15) 0.0004(14)
C22 0.0192(18) 0.0227(19) 0.036(2) 0.0056(17) 0.0144(16) 0.0052(15)
C23 0.0194(17) 0.0171(17) 0.0180(18) 0.0013(14) 0.0030(14) 0.0029(14)
C24 0.0172(17) 0.0179(17) 0.0232(19) -0.0003(15) 0.0040(15) -0.0001(14)
C25 0.0208(17) 0.0113(15) 0.0245(19) -0.0004(14) 0.0105(15) 0.0039(13)
C26 0.0178(16) 0.0138(16) 0.0162(17) 0.0018(13) 0.0053(14) 0.0029(13)
C27 0.0170(16) 0.0116(15) 0.0157(17) -0.0010(13) 0.0056(13) 0.0063(13)
C28 0.0137(15) 0.0118(15) 0.0165(17) 0.0025(13) 0.0048(13) 0.0027(12)
C29 0.0170(16) 0.0131(15) 0.0175(17) 0.0022(13) 0.0070(13) 0.0050(13)
C30 0.0165(16) 0.0154(16) 0.0176(17) 0.0006(13) 0.0053(14) 0.0078(13)
C31 0.0163(16) 0.0159(16) 0.0185(18) 0.0005(14) 0.0032(14) 0.0012(13)
C32 0.0202(17) 0.0107(15) 0.0200(18) 0.0017(13) 0.0074(14) 0.0014(13)
C33 0.0235(18) 0.0128(16) 0.026(2) 0.0004(15) 0.0069(16) -0.0028(14)
C34 0.033(2) 0.0210(19) 0.031(2) 0.0015(17) 0.0056(18) -0.0070(16)
C35 0.031(2) 0.0181(18) 0.030(2) 0.0037(16) 0.0150(17) -0.0028(15)
C36 0.034(2) 0.0134(17) 0.030(2) 0.0023(15) 0.0081(18) 0.0024(15)
C37 0.0199(17) 0.0153(16) 0.0157(17) -0.0002(13) 0.0023(14) 0.0063(14)
C38 0.0197(18) 0.027(2) 0.0187(19) 0.0016(15) -0.0012(15) 0.0001(15)
C39 0.031(2) 0.0241(19) 0.0178(19) 0.0010(15) 0.0005(16) 0.0131(16)
C40 0.0243(18) 0.0219(18) 0.0168(18) 0.0023(15) 0.0056(15) 0.0034(15)
P2 0.0221(5) 0.0288(5) 0.0249(5) -0.0015(4) 0.0077(4) 0.0057(4)
F7 0.0276(12) 0.0391(14) 0.0423(15) 0.0016(12) 0.0113(11) 0.0119(11)
F8 0.0332(14) 0.0564(17) 0.0341(15) 0.0145(13) 0.0087(12) 0.0038(12)
F9 0.0383(14) 0.0329(13) 0.0363(15) -0.0084(11) 0.0101(12) 0.0002(11)
F10 0.0224(12) 0.0514(16) 0.0252(13) -0.0048(11) 0.0058(10) 0.0092(11)
F11 0.0373(14) 0.0425(15) 0.0380(15) 0.0132(12) 0.0164(12) 0.0106(11)
F12 0.0286(13) 0.0375(14) 0.0422(15) -0.0118(12) 0.0021(11) 0.0059(11)
P3 0.0192(4) 0.0181(4) 0.0201(5) 0.0004(4) 0.0070(4) -0.0003(4)
F13 0.0210(11) 0.0477(15) 0.0307(13) 0.0062(11) 0.0070(10) 0.0065(10)
F14 0.0292(12) 0.0329(13) 0.0216(12) 0.0044(10) 0.0083(10) -0.0047(10)
F15 0.0316(12) 0.0182(11) 0.0290(12) -0.0007(9) 0.0093(10) 0.0030(9)
F16 0.0213(11) 0.0234(11) 0.0402(14) 0.0021(10) 0.0099(10) 0.0051(9)
F17 0.0300(12) 0.0324(13) 0.0236(12) 0.0066(10) 0.0095(10) -0.0022(10)
F18 0.0360(13) 0.0204(11) 0.0364(14) -0.0045(10) 0.0110(11) -0.0088(10)
P1 0.0649(9) 0.0395(7) 0.0331(7) 0.0198(6) 0.0029(6) -0.0032(6)
F1 0.077(3) 0.072(3) 0.048(2) 0.033(2) -0.017(2) -0.019(2)
F2 0.065(3) 0.064(3) 0.100(3) 0.037(3) 0.046(3) 0.017(2)
F3 0.091(3) 0.0310(17) 0.036(2) 0.0020(15) 0.0117(19) 0.0186(18)
F4 0.077(3) 0.031(2) 0.0276(19) 0.0028(15) 0.0131(17) 0.0034(18)
F5 0.066(2) 0.066(3) 0.036(2) 0.0090(18) 0.0192(18) 0.009(2)
F6 0.068(3) 0.061(2) 0.114(4) 0.059(3) 0.021(3) 0.032(2)
P1T 0.0649(9) 0.0395(7) 0.0331(7) 0.0198(6) 0.0029(6) -0.0032(6)
F1T 0.060(4) 0.027(5) 0.073(8) 0.033(5) -0.028(5) -0.013(4)
F2T 0.072(8) 0.073(6) 0.081(9) -0.034(6) 0.025(7) -0.017(6)
F3T 0.093(7) 0.066(6) 0.047(6) 0.030(5) 0.013(5) -0.017(6)
F4T 0.052(5) 0.077(9) 0.089(9) 0.038(6) -0.007(5) -0.007(5)
F5T 0.108(8) 0.049(5) 0.096(7) -0.010(5) 0.033(7) -0.002(6)
F6T 0.064(8) 0.105(8) 0.054(6) 0.057(6) -0.013(5) -0.019(7)
N1S 0.045(2) 0.037(2) 0.049(3) 0.019(2) 0.004(2) -0.0014(18)
C1S 0.035(2) 0.024(2) 0.035(2) 0.0070(18) 0.0001(19) 0.0040(18)
C2S 0.043(3) 0.034(2) 0.055(3) 0.021(2) 0.025(2) 0.014(2)
N2S 0.026(3) 0.024(3) 0.045(4) 0.010(3) 0.016(3) 0.007(2)
C3S 0.023(3) 0.024(4) 0.030(4) 0.008(3) 0.010(3) 0.010(3)
C4S 0.043(3) 0.030(2) 0.045(3) 0.008(2) 0.009(2) -0.001(2)
N2T 0.063(8) 0.038(6) 0.050(7) 0.006(5) 0.026(7) -0.001(5)
C3T 0.052(7) 0.029(5) 0.033(6) -0.001(5) -0.002(5) 0.008(5)
C4T 0.043(3) 0.030(2) 0.045(3) 0.008(2) 0.009(2) -0.001(2)
N3S 0.031(4) 0.046(4) 0.063(5) 0.029(4) 0.017(4) 0.014(3)
C5S 0.028(4) 0.038(4) 0.048(5) 0.017(4) 0.018(4) 0.011(3)
C6S 0.047(3) 0.080(4) 0.055(4) 0.010(3) 0.002(3) 0.026(3)
N3T 0.069(8) 0.062(8) 0.035(6) -0.010(6) -0.003(6) 0.022(7)
C5T 0.043(7) 0.062(8) 0.040(7) 0.005(6) -0.005(6) 0.015(6)
C6T 0.047(3) 0.080(4) 0.055(4) 0.010(3) 0.002(3) 0.026(3)
N4S 0.101(9) 0.087(8) 0.039(5) -0.019(6) 0.008(5) 0.010(7)
C7S 0.111(10) 0.062(7) 0.027(5) -0.010(5) 0.000(6) 0.008(7)
C8S 0.116(9) 0.076(7) 0.047(5) 0.005(5) 0.002(6) 0.028(6)
N4T 0.084(9) 0.049(7) 0.077(9) 0.032(7) 0.047(8) 0.029(6)
C7T 0.050(7) 0.037(6) 0.057(8) 0.000(6) 0.007(6) 0.016(5)
C8T 0.116(9) 0.076(7) 0.047(5) 0.005(5) 0.002(6) 0.028(6)

loop_
_atom_type_symbol
_atom_type_description
_atom_type_scat_dispersion_real
_atom_type_scat_dispersion_imag
_atom_type_scat_source
C C 0.0033 0.0016 'International Tables Vol C Tables 4.2.6.8 and 6.1.1.4'
H H 0.0000 0.0000 'International Tables Vol C Tables 4.2.6.8 and 6.1.1.4'
F F 0.0171 0.0103 'International Tables Vol C Tables 4.2.6.8 and 6.1.1.4'
Ir Ir -1.4442 7.9887 'International Tables Vol C Tables 4.2.6.8 and 6.1.1.4'
N N 0.0061 0.0033 'International Tables Vol C Tables 4.2.6.8 and 6.1.1.4'
P P 0.1023 0.0942 'International Tables Vol C Tables 4.2.6.8 and 6.1.1.4'

loop_
_geom_angle_atom_site_label_1
_geom_angle_atom_site_label_2
_geom_angle_atom_site_label_3
_geom_angle
C7 Ir1 C18 88.48(14)
C7 Ir1 N3 96.53(13)
C18 Ir1 N3 79.62(13)
C7 Ir1 N1 80.04(13)
C18 Ir1 N1 96.18(12)
N3 Ir1 N1 174.70(10)
C7 Ir1 N6 175.72(11)
C18 Ir1 N6 95.29(12)
N3 Ir1 N6 86.18(11)
N1 Ir1 N6 97.48(11)
C7 Ir1 N5 99.95(12)
C18 Ir1 N5 170.59(12)
N3 Ir1 N5 95.15(11)
N1 Ir1 N5 89.44(11)
N6 Ir1 N5 76.45(11)
C1 N1 C5 120.5(3)
C1 N1 Ir1 122.1(2)
C5 N1 Ir1 117.4(2)
C10 N2 C6 120.8(3)
C10 N2 C11 115.7(3)
C6 N2 C11 123.5(3)
C12 N3 C16 120.1(3)
C12 N3 Ir1 122.8(2)
C16 N3 Ir1 117.0(2)
C21 N4 C17 120.3(3)
C21 N4 C22 115.9(3)
C17 N4 C22 123.8(3)
C23 N5 C27 118.3(3)
C23 N5 Ir1 125.3(2)
C27 N5 Ir1 116.3(2)
C32 N6 C28 118.0(3)
C32 N6 Ir1 124.8(2)
C28 N6 Ir1 117.1(2)
N1 C1 C2 122.7(3)
N1 C1 H1 118.7
C2 C1 H1 118.7
C3 C2 C1 118.1(3)
C3 C2 H2 120.9
C1 C2 H2 120.9
C2 C3 C4 120.1(3)
C2 C3 H3 120.0
C4 C3 H3 120.0
C3 C4 C5 119.8(3)
C3 C4 H4 120.1
C5 C4 H4 120.1
N1 C5 C4 118.8(3)
N1 C5 C6 112.1(3)
C4 C5 C6 129.1(3)
N2 C6 C7 120.1(3)
N2 C6 C5 124.6(3)
C7 C6 C5 115.3(3)
C8 C7 C6 117.1(3)
C8 C7 Ir1 127.8(3)
C6 C7 Ir1 115.0(2)
C9 C8 C7 121.4(3)
C9 C8 H8 119.3
C7 C8 H8 119.3
C10 C9 C8 118.7(3)
C10 C9 H9 120.6
C8 C9 H9 120.6
N2 C10 C9 121.7(3)
N2 C10 H10 119.2
C9 C10 H10 119.2
N2 C11 H11A 109.5
N2 C11 H11B 109.5
H11A C11 H11B 109.5
N2 C11 H11C 109.5
H11A C11 H11C 109.5
H11B C11 H11C 109.5
N3 C12 C13 122.7(3)
N3 C12 H12 118.6
C13 C12 H12 118.6
C14 C13 C12 118.0(3)
C14 C13 H13 121.0
C12 C13 H13 121.0
C13 C14 C15 119.7(4)
C13 C14 H14 120.1
C15 C14 H14 120.1
C14 C15 C16 120.4(4)
C14 C15 H15 119.8
C16 C15 H15 119.8
N3 C16 C15 118.6(3)
N3 C16 C17 111.2(3)
C15 C16 C17 130.1(3)
N4 C17 C18 120.2(3)
N4 C17 C16 124.3(3)
C18 C17 C16 115.5(3)
C17 C18 C19 118.0(3)
C17 C18 Ir1 115.0(2)
C19 C18 Ir1 127.0(3)
C20 C19 C18 120.6(3)
C20 C19 H19 119.7
C18 C19 H19 119.7
C21 C20 C19 119.1(3)
C21 C20 H20 120.5
C19 C20 H20 120.5
N4 C21 C20 121.8(3)
N4 C21 H21 119.1
C20 C21 H21 119.1
N4 C22 H22A 109.5
N4 C22 H22B 109.5
H22A C22 H22B 109.5
N4 C22 H22C 109.5
H22A C22 H22C 109.5
H22B C22 H22C 109.5
N5 C23 C24 122.6(3)
N5 C23 H23 118.7
C24 C23 H23 118.7
C23 C24 C25 120.5(3)
C23 C24 H24 119.7
C25 C24 H24 119.7
C24 C25 C26 116.4(3)
C24 C25 C33 122.7(3)
C26 C25 C33 120.9(3)
C27 C26 C25 121.4(3)
C27 C26 H26 119.3
C25 C26 H26 119.3
N5 C27 C26 120.7(3)
N5 C27 C28 114.8(3)
C26 C27 C28 124.5(3)
N6 C28 C29 121.4(3)
N6 C28 C27 114.7(3)
C29 C28 C27 123.9(3)
C28 C29 C30 120.6(3)
C28 C29 H29 119.7
C30 C29 H29 119.7
C31 C30 C29 116.6(3)
C31 C30 C37 122.3(3)
C29 C30 C37 121.0(3)
C32 C31 C30 120.5(3)
C32 C31 H31 119.8
C30 C31 H31 119.8
N6 C32 C31 122.8(3)
N6 C32 H32 118.6
C31 C32 H32 118.6
C34 C33 C25 111.5(3)
C34 C33 C36 109.3(3)
C25 C33 C36 108.7(3)
C34 C33 C35 108.3(3)
C25 C33 C35 109.5(3)
C36 C33 C35 109.5(3)
C33 C34 H34A 109.5
C33 C34 H34B 109.5
H34A C34 H34B 109.5
C33 C34 H34C 109.5
H34A C34 H34C 109.5
H34B C34 H34C 109.5
C33 C35 H35A 109.5
C33 C35 H35B 109.5
H35A C35 H35B 109.5
C33 C35 H35C 109.5
H35A C35 H35C 109.5
H35B C35 H35C 109.5
C33 C36 H36A 109.5
C33 C36 H36B 109.5
H36A C36 H36B 109.5
C33 C36 H36C 109.5
H36A C36 H36C 109.5
H36B C36 H36C 109.5
C30 C37 C38 111.8(3)
C30 C37 C40 109.1(3)
C38 C37 C40 109.3(3)
C30 C37 C39 108.3(3)
C38 C37 C39 107.9(3)
C40 C37 C39 110.3(3)
C37 C38 H38A 109.5
C37 C38 H38B 109.5
H38A C38 H38B 109.5
C37 C38 H38C 109.5
H38A C38 H38C 109.5
H38B C38 H38C 109.5
C37 C39 H39A 109.5
C37 C39 H39B 109.5
H39A C39 H39B 109.5
C37 C39 H39C 109.5
H39A C39 H39C 109.5
H39B C39 H39C 109.5
C37 C40 H40A 109.5
C37 C40 H40B 109.5
H40A C40 H40B 109.5
C37 C40 H40C 109.5
H40A C40 H40C 109.5
H40B C40 H40C 109.5
F12 P2 F10 90.47(14)
F12 P2 F8 90.11(16)
F10 P2 F8 89.36(14)
F12 P2 F7 90.33(14)
F10 P2 F7 179.16(16)
F8 P2 F7 90.37(14)
F12 P2 F11 91.07(16)
F10 P2 F11 90.31(14)
F8 P2 F11 178.77(17)
F7 P2 F11 89.95(14)
F12 P2 F9 179.67(17)
F10 P2 F9 89.63(14)
F8 P2 F9 90.20(15)
F7 P2 F9 89.58(14)
F11 P2 F9 88.61(15)
F14 P3 F16 90.25(13)
F14 P3 F18 89.94(13)
F16 P3 F18 90.38(13)
F14 P3 F15 90.23(12)
F16 P3 F15 89.72(12)
F18 P3 F15 179.80(15)
F14 P3 F17 179.50(14)
F16 P3 F17 90.13(13)
F18 P3 F17 90.38(13)
F15 P3 F17 89.45(13)
F14 P3 F13 90.06(13)
F16 P3 F13 179.56(16)
F18 P3 F13 89.94(14)
F15 P3 F13 89.96(13)
F17 P3 F13 89.56(13)
F6 P1 F2 96.6(3)
F6 P1 F1 95.1(3)
F2 P1 F1 96.5(3)
F6 P1 F4 91.9(3)
F2 P1 F4 89.8(3)
F1 P1 F4 170.0(3)
F6 P1 F3 174.3(3)
F2 P1 F3 88.9(2)
F1 P1 F3 85.4(2)
F4 P1 F3 86.9(2)
F6 P1 F5 88.2(3)
F2 P1 F5 174.0(3)
F1 P1 F5 86.5(3)
F4 P1 F5 86.6(2)
F3 P1 F5 86.1(2)
N1S C1S C2S 178.7(5)
C1S C2S H2S1 109.5
C1S C2S H2S2 109.5
H2S1 C2S H2S2 109.5
C1S C2S H2S3 109.5
H2S1 C2S H2S3 109.5
H2S2 C2S H2S3 109.5
N2S C3S C4S 178.0(7)
C3S C4S H4S1 109.5
C3S C4S H4S2 109.5
H4S1 C4S H4S2 109.5
C3S C4S H4S3 109.5
H4S1 C4S H4S3 109.5
H4S2 C4S H4S3 109.5
N3S C5S C6S 175.1(10)
C5S C6S H6S1 109.5
C5S C6S H6S2 109.5
H6S1 C6S H6S2 109.5
C5S C6S H6S3 109.5
H6S1 C6S H6S3 109.5
H6S2 C6S H6S3 109.5
N4S C7S C8S 171.1(17)
C7S C8S H8S1 109.5
C7S C8S H8S2 109.5
H8S1 C8S H8S2 109.5
C7S C8S H8S3 109.5
H8S1 C8S H8S3 109.5
H8S2 C8S H8S3 109.5
N4T C7T C8T 174.2(16)
C7T C8T H8T1 109.5
C7T C8T H8T2 109.5
H8T1 C8T H8T2 109.5
C7T C8T H8T3 109.5
H8T1 C8T H8T3 109.5
H8T2 C8T H8T3 109.5

loop_
_geom_bond_atom_site_label_1
_geom_bond_atom_site_label_2
_geom_bond_distance
Ir1 C7 1.993(3)
Ir1 C18 2.002(3)
Ir1 N3 2.041(3)
Ir1 N1 2.042(3)
Ir1 N6 2.113(3)
Ir1 N5 2.129(3)
N1 C1 1.338(4)
N1 C5 1.365(4)
N2 C10 1.341(5)
N2 C6 1.374(5)
N2 C11 1.481(5)
N3 C12 1.342(4)
N3 C16 1.368(4)
N4 C21 1.345(5)
N4 C17 1.372(4)
N4 C22 1.481(4)
N5 C23 1.340(5)
N5 C27 1.367(4)
N6 C32 1.345(4)
N6 C28 1.363(4)
C1 C2 1.383(5)
C1 H1 0.9500
C2 C3 1.374(5)
C2 H2 0.9500
C3 C4 1.391(5)
C3 H3 0.9500
C4 C5 1.404(5)
C4 H4 0.9500
C5 C6 1.475(5)
C6 C7 1.417(5)
C7 C8 1.401(5)
C8 C9 1.382(5)
C8 H8 0.9500
C9 C10 1.378(5)
C9 H9 0.9500
C10 H10 0.9500
C11 H11A 0.9800
C11 H11B 0.9800
C11 H11C 0.9800
C12 C13 1.377(5)
C12 H12 0.9500
C13 C14 1.375(6)
C13 H13 0.9500
C14 C15 1.386(6)
C14 H14 0.9500
C15 C16 1.389(5)
C15 H15 0.9500
C16 C17 1.489(5)
C17 C18 1.399(5)
C18 C19 1.402(5)
C19 C20 1.376(5)
C19 H19 0.9500
C20 C21 1.369(5)
C20 H20 0.9500
C21 H21 0.9500
C22 H22A 0.9800
C22 H22B 0.9800
C22 H22C 0.9800
C23 C24 1.379(5)
C23 H23 0.9500
C24 C25 1.387(5)
C24 H24 0.9500
C25 C26 1.393(5)
C25 C33 1.534(5)
C26 C27 1.384(5)
C26 H26 0.9500
C27 C28 1.482(5)
C28 C29 1.385(5)
C29 C30 1.399(5)
C29 H29 0.9500
C30 C31 1.390(5)
C30 C37 1.514(5)
C31 C32 1.373(5)
C31 H31 0.9500
C32 H32 0.9500
C33 C34 1.531(5)
C33 C36 1.537(5)
C33 C35 1.538(5)
C34 H34A 0.9800
C34 H34B 0.9800
C34 H34C 0.9800
C35 H35A 0.9800
C35 H35B 0.9800
C35 H35C 0.9800
C36 H36A 0.9800
C36 H36B 0.9800
C36 H36C 0.9800
C37 C38 1.537(5)
C37 C40 1.539(5)
C37 C39 1.543(5)
C38 H38A 0.9800
C38 H38B 0.9800
C38 H38C 0.9800
C39 H39A 0.9800
C39 H39B 0.9800
C39 H39C 0.9800
C40 H40A 0.9800
C40 H40B 0.9800
C40 H40C 0.9800
P2 F12 1.590(3)
P2 F10 1.595(2)
P2 F8 1.595(3)
P2 F7 1.601(2)
P2 F11 1.603(3)
P2 F9 1.610(3)
P3 F14 1.598(2)
P3 F16 1.600(2)
P3 F18 1.601(2)
P3 F15 1.605(2)
P3 F17 1.606(2)
P3 F13 1.607(2)
P1 F6 1.530(4)
P1 F2 1.544(5)
P1 F1 1.606(5)
P1 F4 1.614(4)
P1 F3 1.639(4)
P1 F5 1.644(4)
N1S C1S 1.135(6)
C1S C2S 1.459(6)
C2S H2S1 0.9800
C2S H2S2 0.9800
C2S H2S3 0.9800
N2S C3S 1.134(9)
C3S C4S 1.505(8)
C4S H4S1 0.9800
C4S H4S2 0.9800
C4S H4S3 0.9800
N2T C3T 1.157(16)
N3S C5S 1.112(10)
C5S C6S 1.544(10)
C6S H6S1 0.9800
C6S H6S2 0.9800
C6S H6S3 0.9800
N3T C5T 1.162(18)
N4S C7S 1.108(16)
C7S C8S 1.428(18)
C8S H8S1 0.9800
C8S H8S2 0.9800
C8S H8S3 0.9800
N4T C7T 1.149(17)
C7T C8T 1.50(2)
C8T H8T1 0.9800
C8T H8T2 0.9800
C8T H8T3 0.9800

loop_
_geom_torsion_atom_site_label_1
_geom_torsion_atom_site_label_2
_geom_torsion_atom_site_label_3
_geom_torsion_atom_site_label_4
_geom_torsion
C7 Ir1 N1 C1 -177.0(3)
C18 Ir1 N1 C1 95.7(3)
N3 Ir1 N1 C1 133.0(12)
N6 Ir1 N1 C1 -0.5(3)
N5 Ir1 N1 C1 -76.8(3)
C7 Ir1 N1 C5 0.8(2)
C18 Ir1 N1 C5 -86.6(2)
N3 Ir1 N1 C5 -49.2(13)
N6 Ir1 N1 C5 177.2(2)
N5 Ir1 N1 C5 101.0(2)
C7 Ir1 N3 C12 84.7(3)
C18 Ir1 N3 C12 171.9(3)
N1 Ir1 N3 C12 134.1(11)
N6 Ir1 N3 C12 -92.0(3)
N5 Ir1 N3 C12 -16.0(3)
C7 Ir1 N3 C16 -99.6(3)
C18 Ir1 N3 C16 -12.3(3)
N1 Ir1 N3 C16 -50.2(13)
N6 Ir1 N3 C16 83.8(3)
N5 Ir1 N3 C16 159.8(3)
C7 Ir1 N5 C23 0.9(3)
C18 Ir1 N5 C23 154.3(7)
N3 Ir1 N5 C23 98.5(3)
N1 Ir1 N5 C23 -78.9(3)
N6 Ir1 N5 C23 -176.7(3)
C7 Ir1 N5 C27 -175.5(2)
C18 Ir1 N5 C27 -22.1(8)
N3 Ir1 N5 C27 -77.9(2)
N1 Ir1 N5 C27 104.7(2)
N6 Ir1 N5 C27 6.9(2)
C7 Ir1 N6 C32 143.6(15)
C18 Ir1 N6 C32 -7.9(3)
N3 Ir1 N6 C32 -87.1(3)
N1 Ir1 N6 C32 89.1(3)
N5 Ir1 N6 C32 176.7(3)
C7 Ir1 N6 C28 -40.1(16)
C18 Ir1 N6 C28 168.5(2)
N3 Ir1 N6 C28 89.3(2)
N1 Ir1 N6 C28 -94.6(2)
N5 Ir1 N6 C28 -6.9(2)
C5 N1 C1 C2 -1.1(5)
Ir1 N1 C1 C2 176.6(3)
N1 C1 C2 C3 -0.4(5)
C1 C2 C3 C4 1.2(5)
C2 C3 C4 C5 -0.5(5)
C1 N1 C5 C4 1.8(5)
Ir1 N1 C5 C4 -176.0(2)
C1 N1 C5 C6 179.7(3)
Ir1 N1 C5 C6 1.9(4)
C3 C4 C5 N1 -1.0(5)
C3 C4 C5 C6 -178.5(3)
C10 N2 C6 C7 -5.8(5)
C11 N2 C6 C7 173.5(3)
C10 N2 C6 C5 174.1(3)
C11 N2 C6 C5 -6.6(5)
N1 C5 C6 N2 175.4(3)
C4 C5 C6 N2 -7.0(6)
N1 C5 C6 C7 -4.8(4)
C4 C5 C6 C7 172.9(3)
N2 C6 C7 C8 3.9(5)
C5 C6 C7 C8 -176.0(3)
N2 C6 C7 Ir1 -174.6(2)
C5 C6 C7 Ir1 5.5(4)
C18 Ir1 C7 C8 -85.2(3)
N3 Ir1 C7 C8 -5.8(3)
N1 Ir1 C7 C8 178.3(3)
N6 Ir1 C7 C8 123.3(15)
N5 Ir1 C7 C8 90.6(3)
C18 Ir1 C7 C6 93.2(3)
N3 Ir1 C7 C6 172.5(2)
N1 Ir1 C7 C6 -3.4(2)
N6 Ir1 C7 C6 -58.4(16)
N5 Ir1 C7 C6 -91.1(2)
C6 C7 C8 C9 0.4(5)
Ir1 C7 C8 C9 178.7(3)
C7 C8 C9 C10 -2.9(5)
C6 N2 C10 C9 3.3(5)
C11 N2 C10 C9 -176.1(3)
C8 C9 C10 N2 1.1(6)
C16 N3 C12 C13 -2.4(5)
Ir1 N3 C12 C13 173.2(3)
N3 C12 C13 C14 -4.0(6)
C12 C13 C14 C15 5.3(6)
C13 C14 C15 C16 -0.5(7)
C12 N3 C16 C15 7.2(5)
Ir1 N3 C16 C15 -168.7(3)
C12 N3 C16 C17 -171.5(3)
Ir1 N3 C16 C17 12.6(4)
C14 C15 C16 N3 -5.8(6)
C14 C15 C16 C17 172.6(4)
C21 N4 C17 C18 0.2(5)
C22 N4 C17 C18 178.8(3)
C21 N4 C17 C16 -176.5(3)
C22 N4 C17 C16 2.1(5)
N3 C16 C17 N4 172.0(3)
C15 C16 C17 N4 -6.5(6)
N3 C16 C17 C18 -4.9(4)
C15 C16 C17 C18 176.6(4)
N4 C17 C18 C19 -1.1(5)
C16 C17 C18 C19 175.8(3)
N4 C17 C18 Ir1 178.0(2)
C16 C17 C18 Ir1 -5.0(4)
C7 Ir1 C18 C17 105.9(3)
N3 Ir1 C18 C17 9.0(3)
N1 Ir1 C18 C17 -174.3(3)
N6 Ir1 C18 C17 -76.1(3)
N5 Ir1 C18 C17 -47.9(9)
C7 Ir1 C18 C19 -75.1(3)
N3 Ir1 C18 C19 -172.0(3)
N1 Ir1 C18 C19 4.7(3)
N6 Ir1 C18 C19 102.9(3)
N5 Ir1 C18 C19 131.2(7)
C17 C18 C19 C20 1.2(5)
Ir1 C18 C19 C20 -177.8(3)
C18 C19 C20 C21 -0.2(6)
C17 N4 C21 C20 0.8(5)
C22 N4 C21 C20 -177.9(4)
C19 C20 C21 N4 -0.8(6)
C27 N5 C23 C24 2.2(5)
Ir1 N5 C23 C24 -174.1(3)
N5 C23 C24 C25 0.6(6)
C23 C24 C25 C26 -2.6(5)
C23 C24 C25 C33 176.3(3)
C24 C25 C26 C27 1.9(5)
C33 C25 C26 C27 -177.1(3)
C23 N5 C27 C26 -2.9(5)
Ir1 N5 C27 C26 173.8(2)
C23 N5 C27 C28 177.4(3)
Ir1 N5 C27 C28 -6.0(4)
C25 C26 C27 N5 0.8(5)
C25 C26 C27 C28 -179.5(3)
C32 N6 C28 C29 1.3(5)
Ir1 N6 C28 C29 -175.3(2)
C32 N6 C28 C27 -177.4(3)
Ir1 N6 C28 C27 6.0(4)
N5 C27 C28 N6 0.0(4)
C26 C27 C28 N6 -179.7(3)
N5 C27 C28 C29 -178.6(3)
C26 C27 C28 C29 1.6(5)
N6 C28 C29 C30 0.5(5)
C27 C28 C29 C30 179.1(3)
C28 C29 C30 C31 -2.4(5)
C28 C29 C30 C37 178.2(3)
C29 C30 C31 C32 2.4(5)
C37 C30 C31 C32 -178.2(3)
C28 N6 C32 C31 -1.3(5)
Ir1 N6 C32 C31 175.0(3)
C30 C31 C32 N6 -0.7(5)
C24 C25 C33 C34 -1.8(5)
C26 C25 C33 C34 177.1(3)
C24 C25 C33 C36 -122.3(4)
C26 C25 C33 C36 56.6(4)
C24 C25 C33 C35 118.1(4)
C26 C25 C33 C35 -63.0(4)
C31 C30 C37 C38 -1.2(5)
C29 C30 C37 C38 178.1(3)
C31 C30 C37 C40 -122.3(3)
C29 C30 C37 C40 57.1(4)
C31 C30 C37 C39 117.6(4)
C29 C30 C37 C39 -63.0(4)
